data_2224058
loop_
_publ_author_name
'Archana, R.'
'Saradhadevi, N.'
'Manimekalai, A.'
'Thiruvalluvar, A.'
'Butcher, R. J.'

_publ_section_title
;
 <i>N</i>'-(3-Phenylallylidene)nicotinohydrazide monohydrate
;
_journal_coeditor_code WN2355
_journal_issue 11
_journal_name_full 'Acta Crystallographica Section E'
_journal_page_first o2833
_journal_paper_doi 10.1107/S1600536809043001
_journal_volume 65
_journal_year 2009
_chemical_formula_iupac 'C15 H13 N3 O , H2 O'
_chemical_formula_moiety 'C15 H13 N3 O, H2 O'
_chemical_formula_structural 'C15 H13 N3 O, H2 O'
_chemical_formula_sum 'C15 H15 N3 O2'
_chemical_formula_weight 269.30
_chemical_melting_point 463
_chemical_name_common nicotinohydrazide
_chemical_name_systematic
;
<i>N</i>'-(3-Phenylallylidene)nicotinohydrazide monohydrate
;
_space_group_IT_number 14
_symmetry_cell_setting monoclinic
_symmetry_space_group_name_Hall '-P 2ybc'
_symmetry_space_group_name_H-M 'P 1 21/c 1'
_atom_sites_solution_hydrogens geom
_atom_sites_solution_primary direct
_atom_sites_solution_secondary difmap
_cell_angle_alpha 90
_cell_angle_beta 95.938(3)
_cell_angle_gamma 90
_cell_formula_units_Z 4
_cell_length_a 9.8456(3)
_cell_length_b 9.1288(3)
_cell_length_c 15.5389(5)
_cell_measurement_reflns_used 3706
_cell_measurement_temperature 110
_cell_measurement_theta_max 73.9693
_cell_measurement_theta_min 4.5099
_cell_volume 1389.12(8)
_computing_cell_refinement 'CrysAlisPro (Oxford Diffraction, 2009)'
_computing_data_collection 'CrysAlisPro (Oxford Diffraction, 2009)'
_computing_data_reduction 'CrysAlisPro (Oxford Diffraction, 2009)'
_computing_molecular_graphics 'ORTEP-3 (Farrugia, 1997)'
_computing_publication_material 'PLATON (Spek, 2009)'
_computing_structure_refinement 'SHELXL97 (Sheldrick, 2008)'
_computing_structure_solution 'SIR2002 (Burla <i>et al.</i>,  2003)'
_diffrn_ambient_temperature 110(2)
_diffrn_detector_area_resol_mean 10.5081
_diffrn_measured_fraction_theta_full 0.999
_diffrn_measured_fraction_theta_max 0.962
_diffrn_measurement_device_type 'Oxford Diffraction Xcalibur, Ruby, Gemini'
_diffrn_measurement_method '\w scans'
_diffrn_radiation_monochromator graphite
_diffrn_radiation_source 'Enhance (Cu) X-ray Source'
_diffrn_radiation_type CuK\a
_diffrn_radiation_wavelength 1.54184
_diffrn_reflns_av_R_equivalents 0.0217
_diffrn_reflns_av_sigmaI/netI 0.0206
_diffrn_reflns_limit_h_max 12
_diffrn_reflns_limit_h_min -12
_diffrn_reflns_limit_k_max 9
_diffrn_reflns_limit_k_min -10
_diffrn_reflns_limit_l_max 18
_diffrn_reflns_limit_l_min -13
_diffrn_reflns_number 6007
_diffrn_reflns_theta_full 67.50
_diffrn_reflns_theta_max 74.55
_diffrn_reflns_theta_min 4.52
_diffrn_standards_decay_% 0
_diffrn_standards_interval_count 0
_diffrn_standards_interval_time 0
_diffrn_standards_number 0
_exptl_absorpt_coefficient_mu 0.716
_exptl_absorpt_correction_T_max 1.00000
_exptl_absorpt_correction_T_min 0.70422
_exptl_absorpt_correction_type multi-scan
_exptl_absorpt_process_details
;
(CrysAlisPro; Oxford Diffraction, 2009)
;
_exptl_crystal_colour colourless
_exptl_crystal_density_diffrn 1.288
_exptl_crystal_density_method 'Not Measured'
_exptl_crystal_description plate
_exptl_crystal_F_000 568
_exptl_crystal_size_max 0.48
_exptl_crystal_size_mid 0.45
_exptl_crystal_size_min 0.24
_refine_diff_density_max 0.292
_refine_diff_density_min -0.205
_refine_ls_extinction_method none
_refine_ls_goodness_of_fit_ref 1.052
_refine_ls_hydrogen_treatment mixed
_refine_ls_matrix_type full
_refine_ls_number_parameters 193
_refine_ls_number_reflns 2742
_refine_ls_number_restraints 0
_refine_ls_restrained_S_all 1.052
_refine_ls_R_factor_all 0.0496
_refine_ls_R_factor_gt 0.0431
_refine_ls_shift/su_max 0.001
_refine_ls_shift/su_max_lt 0.001
_refine_ls_shift/su_mean <0.001
_refine_ls_structure_factor_coef Fsqd
_refine_ls_weighting_details 'calc w=1/[\s^2^(Fo^2^)+(0.0821P)^2^+0.2609P] where P=(Fo^2^+2Fc^2^)/3'
_refine_ls_weighting_scheme calc
_refine_ls_wR_factor_gt 0.1199
_refine_ls_wR_factor_ref 0.1253
_reflns_number_gt 2346
_reflns_number_total 2742
_reflns_threshold_expression I>2\s(I)
_cod_data_source_file wn2355.cif
_cod_data_source_block I
_cod_depositor_comments
;
The following automatic conversions were performed:
'_symmetry_cell_setting' value 'Monoclinic' changed to 'monoclinic'
according to '/home/saulius/struct/CIF-dictionaries/cif_core.dic'
dictionary named 'cif_core.dic' version 2.4.1 from 2010-06-29.

Automatic conversion script
Id: cif_fix_enum 1527 2010-12-29 10:47:43Z saulius 

The following automatic conversions were performed:

'_symmetry_cell_setting' value 'Monoclinic' changed to 'monoclinic'
according to /home/saulius/struct/CIF-dictionaries/cif_core.dic
dictionary named 'cif_core.dic' version 2.4.1 from 2010-06-29.

Automatic conversion script
Id: cif_fix_values 1715 2011-07-08 13:25:40Z adriana 
;
_cod_original_sg_symbol_H-M 'P 21/c'
_cod_database_code 2224058
_cod_database_fobs_code 2224058

loop_
_symmetry_equiv_pos_site_id
_symmetry_equiv_pos_as_xyz
1 x,y,z
2 -x,1/2+y,1/2-z
3 -x,-y,-z
4 x,1/2-y,1/2+z

loop_
_atom_site_aniso_label
_atom_site_aniso_U_11
_atom_site_aniso_U_22
_atom_site_aniso_U_33
_atom_site_aniso_U_12
_atom_site_aniso_U_13
_atom_site_aniso_U_23
O7 0.0289(5) 0.0327(5) 0.0219(5) -0.0068(4) 0.0028(4) 0.0027(4)
N1 0.0305(6) 0.0268(6) 0.0179(5) 0.0013(5) 0.0022(4) -0.0001(4)
N8 0.0222(5) 0.0268(6) 0.0192(6) -0.0023(4) -0.0006(4) 0.0013(4)
N9 0.0247(5) 0.0273(6) 0.0191(5) -0.0010(4) -0.0004(4) -0.0012(4)
C2 0.0267(6) 0.0245(7) 0.0194(6) 0.0002(5) 0.0046(5) 0.0002(5)
C3 0.0246(6) 0.0204(6) 0.0189(6) 0.0021(5) 0.0023(5) 0.0008(5)
C4 0.0263(7) 0.0281(7) 0.0194(6) 0.0018(5) 0.0032(5) 0.0042(5)
C5 0.0245(6) 0.0295(7) 0.0259(7) -0.0008(5) 0.0029(5) 0.0033(5)
C6 0.0263(6) 0.0242(7) 0.0235(7) 0.0020(5) -0.0007(5) -0.0009(5)
C7 0.0231(6) 0.0233(6) 0.0182(6) 0.0019(5) 0.0036(5) -0.0004(5)
C10 0.0249(6) 0.0262(7) 0.0219(7) 0.0004(5) 0.0014(5) 0.0000(5)
C11 0.0267(7) 0.0260(7) 0.0230(7) -0.0003(5) 0.0013(5) -0.0019(5)
C12 0.0241(6) 0.0274(7) 0.0236(7) -0.0002(5) 0.0008(5) -0.0009(5)
C21 0.0251(6) 0.0268(7) 0.0203(6) 0.0040(5) 0.0023(5) -0.0016(5)
C22 0.0424(8) 0.0250(7) 0.0233(7) -0.0025(6) -0.0042(6) 0.0028(5)
C23 0.0461(9) 0.0304(8) 0.0310(8) -0.0089(7) -0.0074(7) -0.0004(6)
C24 0.0352(8) 0.0385(8) 0.0202(7) 0.0001(6) -0.0053(6) -0.0034(6)
C25 0.0338(7) 0.0383(8) 0.0194(6) 0.0016(6) 0.0021(5) 0.0044(5)
C26 0.0263(6) 0.0332(7) 0.0229(7) -0.0011(5) 0.0044(5) 0.0011(5)
O1W 0.0283(5) 0.0294(5) 0.0220(5) 0.0024(4) 0.0023(4) 0.0048(4)

loop_
_atom_site_type_symbol
_atom_site_label
_atom_site_fract_x
_atom_site_fract_y
_atom_site_fract_z
_atom_site_U_iso_or_equiv
_atom_site_thermal_displace_type
_atom_site_calc_flag
_atom_site_refinement_flags
_atom_site_occupancy
O O7 0.47479(10) 0.51591(11) 0.11459(6) 0.0278(3) Uani d . 1.000
N N1 0.16249(12) 0.38852(13) -0.06770(7) 0.0251(3) Uani d . 1.000
N N8 0.40129(11) 0.37087(13) 0.21906(7) 0.0229(3) Uani d . 1.000
N N9 0.50761(11) 0.41751(13) 0.27801(7) 0.0239(3) Uani d . 1.000
C C2 0.26809(14) 0.41542(15) -0.00816(8) 0.0234(4) Uani d . 1.000
C C3 0.26600(13) 0.38761(14) 0.08017(8) 0.0213(3) Uani d . 1.000
C C4 0.14754(14) 0.32800(15) 0.10770(8) 0.0245(4) Uani d . 1.000
C C5 0.03714(14) 0.30162(16) 0.04673(9) 0.0266(4) Uani d . 1.000
C C6 0.04847(14) 0.33422(15) -0.03908(9) 0.0249(4) Uani d . 1.000
C C7 0.39013(13) 0.43067(15) 0.13894(8) 0.0214(3) Uani d . 1.000
C C10 0.51203(13) 0.35650(15) 0.35280(9) 0.0244(4) Uani d . 1.000
C C11 0.61459(14) 0.39886(15) 0.42168(9) 0.0253(4) Uani d . 1.000
C C12 0.61879(13) 0.33520(16) 0.49986(8) 0.0252(4) Uani d . 1.000
C C21 0.71252(14) 0.36867(15) 0.57704(8) 0.0241(4) Uani d . 1.000
C C22 0.79857(16) 0.49073(16) 0.58318(9) 0.0308(4) Uani d . 1.000
C C23 0.89016(17) 0.51244(18) 0.65604(10) 0.0366(5) Uani d . 1.000
C C24 0.89795(15) 0.41399(17) 0.72450(9) 0.0319(4) Uani d . 1.000
C C25 0.80997(15) 0.29477(17) 0.72029(9) 0.0306(4) Uani d . 1.000
C C26 0.71789(14) 0.27272(17) 0.64743(9) 0.0273(4) Uani d . 1.000
O O1W 0.26480(10) 0.11005(11) 0.26235(6) 0.0266(3) Uani d . 1.000
H H2 0.34889 0.45566 -0.02707 0.0281 Uiso calc R 1.000
H H4 0.14252 0.30588 0.16702 0.0294 Uiso calc R 1.000
H H5 -0.04511 0.26171 0.06373 0.0320 Uiso calc R 1.000
H H6 -0.02844 0.31734 -0.08004 0.0299 Uiso calc R 1.000
H H8 0.3493(18) 0.294(2) 0.2342(11) 0.035(5) Uiso d . 1.000
H H10 0.44733 0.28292 0.36291 0.0293 Uiso calc R 1.000
H H11 0.67948 0.47225 0.41157 0.0304 Uiso calc R 1.000
H H12 0.55372 0.26002 0.50588 0.0302 Uiso calc R 1.000
H H22 0.79430 0.55943 0.53706 0.0369 Uiso calc R 1.000
H H23 0.94833 0.59572 0.65915 0.0440 Uiso calc R 1.000
H H24 0.96260 0.42804 0.77357 0.0383 Uiso calc R 1.000
H H25 0.81272 0.22804 0.76735 0.0366 Uiso calc R 1.000
H H26 0.65768 0.19119 0.64543 0.0328 Uiso calc R 1.000
H H1W 0.335(3) 0.054(3) 0.2663(14) 0.057(6) Uiso d . 1.000
H H2W 0.232(3) 0.106(3) 0.3128(16) 0.070(7) Uiso d . 1.000

loop_
_atom_type_symbol
_atom_type_description
_atom_type_scat_dispersion_real
_atom_type_scat_dispersion_imag
_atom_type_scat_source
O O 0.0492 0.0322 'International Tables Vol C Tables 4.2.6.8 and 6.1.1.4'
N N 0.0311 0.0180 'International Tables Vol C Tables 4.2.6.8 and 6.1.1.4'
H H 0.0000 0.0000 'International Tables Vol C Tables 4.2.6.8 and 6.1.1.4'
C C 0.0181 0.0091 'International Tables Vol C Tables 4.2.6.8 and 6.1.1.4'

loop_
_geom_angle_atom_site_label_1
_geom_angle_atom_site_label_2
_geom_angle_atom_site_label_3
_geom_angle_site_symmetry_1
_geom_angle_site_symmetry_2
_geom_angle_site_symmetry_3
_geom_angle
_geom_angle_publ_flag
H1W O1W H2W . . . 106(2) no
C2 N1 C6 . . . 116.98(11) no
N9 N8 C7 . . . 117.93(11) no
N8 N9 C10 . . . 114.67(11) no
C7 N8 H8 . . . 123.5(11) no
N9 N8 H8 . . . 118.1(11) no
N1 C2 C3 . . . 123.71(12) no
C2 C3 C7 . . . 117.14(11) no
C4 C3 C7 . . . 124.77(11) no
C2 C3 C4 . . . 118.03(12) no
C3 C4 C5 . . . 118.66(12) no
C4 C5 C6 . . . 119.07(13) no
N1 C6 C5 . . . 123.52(13) no
N8 C7 C3 . . . 115.96(11) no
O7 C7 C3 . . . 120.96(11) no
O7 C7 N8 . . . 123.08(12) no
N9 C10 C11 . . . 120.60(12) no
C10 C11 C12 . . . 120.49(13) no
C11 C12 C21 . . . 127.36(13) no
C12 C21 C22 . . . 123.19(12) no
C12 C21 C26 . . . 118.59(12) no
C22 C21 C26 . . . 118.21(12) no
C21 C22 C23 . . . 120.55(13) no
C22 C23 C24 . . . 120.84(15) no
C23 C24 C25 . . . 119.11(14) no
C24 C25 C26 . . . 120.21(13) no
C21 C26 C25 . . . 121.01(14) no
N1 C2 H2 . . . 118.00 no
C3 C2 H2 . . . 118.00 no
C5 C4 H4 . . . 121.00 no
C3 C4 H4 . . . 121.00 no
C4 C5 H5 . . . 120.00 no
C6 C5 H5 . . . 120.00 no
C5 C6 H6 . . . 118.00 no
N1 C6 H6 . . . 118.00 no
N9 C10 H10 . . . 120.00 no
C11 C10 H10 . . . 120.00 no
C12 C11 H11 . . . 120.00 no
C10 C11 H11 . . . 120.00 no
C11 C12 H12 . . . 116.00 no
C21 C12 H12 . . . 116.00 no
C23 C22 H22 . . . 120.00 no
C21 C22 H22 . . . 120.00 no
C22 C23 H23 . . . 120.00 no
C24 C23 H23 . . . 120.00 no
C25 C24 H24 . . . 120.00 no
C23 C24 H24 . . . 120.00 no
C24 C25 H25 . . . 120.00 no
C26 C25 H25 . . . 120.00 no
C21 C26 H26 . . . 119.00 no
C25 C26 H26 . . . 119.00 no

loop_
_geom_bond_atom_site_label_1
_geom_bond_atom_site_label_2
_geom_bond_site_symmetry_1
_geom_bond_site_symmetry_2
_geom_bond_distance
_geom_bond_publ_flag
O7 C7 . . 1.2283(16) no
O1W H1W . . 0.86(3) no
O1W H2W . . 0.88(3) no
N1 C2 . . 1.3410(17) no
N1 C6 . . 1.3443(18) no
N8 N9 . . 1.3848(15) no
N8 C7 . . 1.3534(17) no
N9 C10 . . 1.2854(18) no
N8 H8 . . 0.914(18) no
C2 C3 . . 1.3981(18) no
C3 C4 . . 1.3938(19) no
C3 C7 . . 1.5004(18) no
C4 C5 . . 1.3871(19) no
C5 C6 . . 1.382(2) no
C10 C11 . . 1.4461(19) no
C11 C12 . . 1.3435(19) no
C12 C21 . . 1.4678(18) no
C21 C22 . . 1.397(2) no
C21 C26 . . 1.3980(19) no
C22 C23 . . 1.387(2) no
C23 C24 . . 1.389(2) no
C24 C25 . . 1.388(2) no
C25 C26 . . 1.390(2) no
C2 H2 . . 0.9500 no
C4 H4 . . 0.9500 no
C5 H5 . . 0.9500 no
C6 H6 . . 0.9500 no
C10 H10 . . 0.9500 no
C11 H11 . . 0.9500 no
C12 H12 . . 0.9500 no
C22 H22 . . 0.9500 no
C23 H23 . . 0.9500 no
C24 H24 . . 0.9500 no
C25 H25 . . 0.9500 no
C26 H26 . . 0.9500 no

loop_
_geom_contact_atom_site_label_1
_geom_contact_atom_site_label_2
_geom_contact_distance
_geom_contact_site_symmetry_1
_geom_contact_site_symmetry_2
_geom_contact_publ_flag
O1W N1 2.9222(15) . 4_555 no
O1W O7 3.1550(14) . 2_645 no
O1W N9 2.9655(15) . 2_645 no
O1W C4 3.2392(16) . . no
O1W N8 2.8486(15) . . no
O7 C10 3.1507(17) . 2_655 no
O7 N9 2.6814(14) . . no
O7 C2 3.2253(17) . 3_665 no
O7 O1W 3.1550(14) . 2_655 no
O1W H10 2.7500 . . no
O1W H8 1.944(18) . . no
O1W H4 2.5400 . . no
O7 H2 2.4700 . . no
O7 H10 2.5700 . 2_655 no
O7 H12 2.9100 . 2_655 no
O7 H2 2.3300 . 3_665 no
O7 H26 2.6200 . 4_554 no
O7 H1W 2.52(3) . 2_655 no
N1 O1W 2.9222(15) . 4_554 no
N8 O1W 2.8486(15) . . no
N9 O1W 2.9655(15) . 2_655 no
N9 O7 2.6814(14) . . no
N1 H2W 2.05(3) . 4_554 no
N8 H26 2.9300 . 4_554 no
N8 H4 2.6600 . . no
N9 H1W 2.16(3) . 2_655 no
N9 H26 2.8400 . 4_554 no
C2 O7 3.2253(17) . 3_665 no
C4 O1W 3.2392(16) . . no
C4 C24 3.576(2) . 3_666 no
C5 C6 3.429(2) . 3_565 no
C6 C22 3.575(2) . 2_645 no
C6 C6 3.4332(19) . 3_565 no
C6 C23 3.539(2) . 2_645 no
C6 C5 3.429(2) . 3_565 no
C10 C22 3.594(2) . 3_666 no
C10 O7 3.1507(17) . 2_645 no
C10 C21 3.5874(19) . 3_666 no
C21 C10 3.5874(19) . 3_666 no
C22 C10 3.594(2) . 3_666 no
C22 C6 3.575(2) . 2_655 no
C23 C6 3.539(2) . 2_655 no
C24 C4 3.576(2) . 3_666 no
C2 H2W 2.78(2) . 4_554 no
C4 H8 2.664(17) . . no
C6 H23 2.8700 . 2_645 no
C6 H22 2.9500 . 2_645 no
C6 H24 3.0700 . 1_454 no
C7 H26 2.8500 . 4_554 no
C10 H1W 3.09(3) . 2_655 no
C11 H22 2.8000 . . no
C21 H5 2.6900 . 4_655 no
C22 H5 2.8000 . 4_655 no
C22 H11 2.8000 . . no
C23 H5 2.9900 . 4_655 no
C24 H5 3.0700 . 4_655 no
C25 H5 2.9900 . 4_655 no
C26 H5 2.8000 . 4_655 no
H1W N9 2.16(3) . 2_645 no
H1W H8 2.26(3) . . no
H1W O7 2.52(3) . 2_645 no
H1W C10 3.09(3) . 2_645 no
H2 O7 2.4700 . . no
H2 O7 2.3300 . 3_665 no
H2W N1 2.05(3) . 4_555 no
H2W C2 2.78(2) . 4_555 no
H2W H8 2.46(3) . . no
H4 O1W 2.5400 . . no
H4 N8 2.6600 . . no
H4 H8 2.1900 . . no
H5 C21 2.6900 . 4_454 no
H5 C22 2.8000 . 4_454 no
H5 C23 2.9900 . 4_454 no
H5 C24 3.0700 . 4_454 no
H5 C25 2.9900 . 4_454 no
H5 C26 2.8000 . 4_454 no
H6 H24 2.4800 . 1_454 no
H6 H23 2.5400 . 2_645 no
H8 H1W 2.26(3) . . no
H8 O1W 1.944(18) . . no
H8 C4 2.664(17) . . no
H8 H10 2.1300 . . no
H8 H2W 2.46(3) . . no
H8 H4 2.1900 . . no
H10 O7 2.5700 . 2_645 no
H10 O1W 2.7500 . . no
H10 H8 2.1300 . . no
H10 H12 2.3700 . . no
H11 H22 2.2900 . . no
H11 C22 2.8000 . . no
H12 H10 2.3700 . . no
H12 H26 2.3800 . . no
H12 O7 2.9100 . 2_645 no
H22 C11 2.8000 . . no
H22 H11 2.2900 . . no
H22 C6 2.9500 . 2_655 no
H23 C6 2.8700 . 2_655 no
H23 H6 2.5400 . 2_655 no
H24 C6 3.0700 . 1_656 no
H24 H6 2.4800 . 1_656 no
H26 H12 2.3800 . . no
H26 O7 2.6200 . 4_555 no
H26 N8 2.9300 . 4_555 no
H26 N9 2.8400 . 4_555 no
H26 C7 2.8500 . 4_555 no

loop_
_geom_hbond_atom_site_label_D
_geom_hbond_atom_site_label_H
_geom_hbond_atom_site_label_A
_geom_hbond_site_symmetry_A
_geom_hbond_distance_DH
_geom_hbond_distance_HA
_geom_hbond_distance_DA
_geom_hbond_angle_DHA
_geom_hbond_publ_flag
O1W H1W O7 2_645 0.86(3) 2.52(3) 3.1550(14) 131.9(19) yes
O1W H1W N9 2_645 0.86(3) 2.16(3) 2.9655(15) 157(2) yes
O1W H2W N1 4_555 0.88(3) 2.05(3) 2.9222(15) 176(2) yes
N8 H8 O1W . 0.914(18) 1.944(18) 2.8486(15) 170.3(17) yes
C2 H2 O7 3_665 0.95 2.33 3.2253(17) 157 yes
C4 H4 O1W . 0.95 2.54 3.2392(16) 130 yes
C10 H10 O7 2_645 0.95 2.57 3.1507(17) 120 yes
C22 H22 Cg1 2_655 0.95 2.94 3.7742(16) 148 yes
C5 H5 Cg2 4_454 0.95 2.54 3.4342(15) 157 yes

loop_
_geom_torsion_atom_site_label_1
_geom_torsion_atom_site_label_2
_geom_torsion_atom_site_label_3
_geom_torsion_atom_site_label_4
_geom_torsion_site_symmetry_1
_geom_torsion_site_symmetry_2
_geom_torsion_site_symmetry_3
_geom_torsion_site_symmetry_4
_geom_torsion
_geom_torsion_publ_flag
C6 N1 C2 C3 . . . . 1.2(2) no
C2 N1 C6 C5 . . . . -2.0(2) no
C7 N8 N9 C10 . . . . 179.89(12) no
N9 N8 C7 O7 . . . . 5.25(19) no
N9 N8 C7 C3 . . . . -174.34(11) no
N8 N9 C10 C11 . . . . -177.62(12) no
N1 C2 C3 C4 . . . . 0.3(2) no
N1 C2 C3 C7 . . . . -177.10(12) no
C2 C3 C4 C5 . . . . -1.10(19) no
C7 C3 C4 C5 . . . . 176.05(13) no
C2 C3 C7 O7 . . . . 16.54(19) no
C2 C3 C7 N8 . . . . -163.87(12) no
C4 C3 C7 O7 . . . . -160.64(13) no
C4 C3 C7 N8 . . . . 18.96(19) no
C3 C4 C5 C6 . . . . 0.4(2) no
C4 C5 C6 N1 . . . . 1.2(2) no
N9 C10 C11 C12 . . . . 179.83(13) no
C10 C11 C12 C21 . . . . -177.76(13) no
C11 C12 C21 C22 . . . . 10.7(2) no
C11 C12 C21 C26 . . . . -168.23(14) no
C12 C21 C22 C23 . . . . -176.56(14) no
C26 C21 C22 C23 . . . . 2.4(2) no
C12 C21 C26 C25 . . . . 176.51(13) no
C22 C21 C26 C25 . . . . -2.5(2) no
C21 C22 C23 C24 . . . . -0.3(2) no
C22 C23 C24 C25 . . . . -1.7(2) no
C23 C24 C25 C26 . . . . 1.6(2) no
C24 C25 C26 C21 . . . . 0.5(2) no

loop_
_cod_related_entry_id
_cod_related_entry_database
_cod_related_entry_code
1 ChemSpider 26000981
